data_2211236
loop_
_publ_author_name
'Sarala, G.'
'Thimme Gowda, N. R.'
'Rangappa, K. S.'
'Sridhar, M. A.'
'Shashidhara Prasad, J.'

_publ_section_title
10-(2-Bromo-4,5-dimethoxybenzyl)-7-chloro-5-cyclopropyl-9-methyl-5,10-dihydro-4,5,6,10-tetraazadibenzo[<i>a,d</i>]cyclohepten-11-one
_journal_coeditor_code WW2048
_journal_issue 11
_journal_name_full 'Acta Crystallographica Section E'
_journal_page_first o5110
_journal_page_last o5111
_journal_paper_doi 10.1107/S1600536806041079
_journal_volume 62
_journal_year 2006
_chemical_formula_moiety 'C24 H22 Br Cl N4 O3'
_chemical_formula_sum 'C24 H22 Br Cl N4 O3'
_chemical_formula_weight 529.82
_chemical_name_systematic
;
10-(2-Bromo-4,5-dimethoxy-benzyl)
-7-chloro-5-cyclopropyl-9-methyl-5,10-dihydro-4,5,6,10-tetraaza-dibenzo
[<i>a,d</i>]cyclohepten-11-one
;
_space_group_IT_number 14
_symmetry_cell_setting monoclinic
_symmetry_space_group_name_Hall '-P 2ybc'
_symmetry_space_group_name_H-M 'P 1 21/c 1'
_atom_sites_solution_hydrogens geom
_atom_sites_solution_primary direct
_atom_sites_solution_secondary difmap
_audit_creation_method SHELXL97
_cell_angle_alpha 90
_cell_angle_beta 107.260(2)
_cell_angle_gamma 90
_cell_formula_units_Z 4
_cell_length_a 9.0680(9)
_cell_length_b 16.7840(9)
_cell_length_c 16.1960(16)
_cell_measurement_reflns_used 7627
_cell_measurement_temperature 295(2)
_cell_measurement_theta_max 25.03
_cell_measurement_theta_min 2.35
_cell_volume 2354.0(4)
_computing_cell_refinement 'SCALEPACK (Otwinowski & Minor, 1997)'
_computing_data_collection '<i>XPRESS</i> (MacScience, 2002)'
_computing_data_reduction 'DENZO and SCALEPACK (Otwinowski and Minor, 1997)'
_computing_molecular_graphics 'PLATON (Spek, 2003) ; ORTEP-II (Johnson, 1976)'
_computing_publication_material PLATON
_computing_structure_refinement 'SHELXL97 (Sheldrick, 1997)'
_computing_structure_solution 'SHELXS97 (Sheldrick, 1997)'
_diffrn_ambient_temperature 295(2)
_diffrn_detector_area_resol_mean 10.0
_diffrn_measured_fraction_theta_full 0.972
_diffrn_measured_fraction_theta_max 0.972
_diffrn_measurement_device_type 'MacScience DIPLabo 32001'
_diffrn_measurement_method '\w scans'
_diffrn_radiation_monochromator graphite
_diffrn_radiation_source 'fine-focus sealed tube'
_diffrn_radiation_type MoK\a
_diffrn_radiation_wavelength 0.71073
_diffrn_reflns_av_R_equivalents 0.0319
_diffrn_reflns_av_sigmaI/netI 0.0520
_diffrn_reflns_limit_h_max 10
_diffrn_reflns_limit_h_min -10
_diffrn_reflns_limit_k_max 19
_diffrn_reflns_limit_k_min -19
_diffrn_reflns_limit_l_max 19
_diffrn_reflns_limit_l_min -19
_diffrn_reflns_number 7627
_diffrn_reflns_theta_full 25.03
_diffrn_reflns_theta_max 25.03
_diffrn_reflns_theta_min 2.35
_diffrn_standards_number 0
_exptl_absorpt_coefficient_mu 1.894
_exptl_absorpt_correction_type none
_exptl_crystal_colour 'pale yellow'
_exptl_crystal_density_diffrn 1.495
_exptl_crystal_density_method 'Not Measured'
_exptl_crystal_description block
_exptl_crystal_F_000 1080
_exptl_crystal_size_max 0.30
_exptl_crystal_size_mid 0.25
_exptl_crystal_size_min 0.25
_refine_diff_density_max 0.396
_refine_diff_density_min -0.683
_refine_ls_extinction_method none
_refine_ls_goodness_of_fit_ref 1.045
_refine_ls_hydrogen_treatment constr
_refine_ls_matrix_type full
_refine_ls_number_parameters 301
_refine_ls_number_reflns 4048
_refine_ls_number_restraints 0
_refine_ls_restrained_S_all 1.045
_refine_ls_R_factor_all 0.0741
_refine_ls_R_factor_gt 0.0496
_refine_ls_shift/su_max 0.000
_refine_ls_shift/su_mean 0.000
_refine_ls_structure_factor_coef Fsqd
_refine_ls_weighting_details 'calc w=1/[\s^2^(Fo^2^)+(0.0944P)^2^+0.2553P] where P=(Fo^2^+2Fc^2^)/3'
_refine_ls_weighting_scheme calc
_refine_ls_wR_factor_gt 0.1365
_refine_ls_wR_factor_ref 0.1547
_reflns_number_gt 2933
_reflns_number_total 4048
_reflns_threshold_expression I>2\s(I)
_cod_data_source_file ww2048.cif
_cod_data_source_block I
_cod_depositor_comments
;
The following automatic conversions were performed:
'_symmetry_cell_setting' value 'Monoclinic' changed to 'monoclinic'
according to '/home/saulius/struct/CIF-dictionaries/cif_core.dic'
dictionary named 'cif_core.dic' version 2.4.1 from 2010-06-29.

Automatic conversion script
Id: cif_fix_enum 1527 2010-12-29 10:47:43Z saulius 

The following automatic conversions were performed:

'_symmetry_cell_setting' value 'Monoclinic' changed to 'monoclinic'
according to /home/saulius/struct/CIF-dictionaries/cif_core.dic
dictionary named 'cif_core.dic' version 2.4.1 from 2010-06-29.

Automatic conversion script
Id: cif_fix_values 1715 2011-07-08 13:25:40Z adriana 
;
_cod_original_sg_symbol_H-M 'P 21/c'
_cod_database_code 2211236
_cod_database_fobs_code 2211236

loop_
_symmetry_equiv_pos_as_xyz
x,y,z
-x,1/2+y,1/2-z
-x,-y,-z
x,1/2-y,1/2+z

loop_
_atom_site_aniso_label
_atom_site_aniso_U_11
_atom_site_aniso_U_22
_atom_site_aniso_U_33
_atom_site_aniso_U_12
_atom_site_aniso_U_13
_atom_site_aniso_U_23
Br29 0.0683(4) 0.0623(3) 0.0702(4) -0.0057(2) 0.0282(3) 0.0174(2)
Cl1 0.0850(9) 0.1010(9) 0.0526(7) 0.0071(6) 0.0408(7) 0.0055(6)
O18 0.066(2) 0.087(2) 0.062(2) -0.0144(16) 0.0357(18) -0.0233(16)
O30 0.060(2) 0.082(2) 0.072(2) 0.0123(15) 0.0210(17) 0.0291(17)
O32 0.068(2) 0.083(2) 0.068(2) -0.0006(16) 0.0285(18) 0.0299(16)
N3 0.049(2) 0.0530(18) 0.0397(18) 0.0028(14) 0.0172(15) 0.0018(14)
N5 0.053(2) 0.0377(16) 0.0440(18) 0.0039(13) 0.0235(16) 0.0029(12)
N7 0.062(3) 0.0508(19) 0.067(2) -0.0112(16) 0.020(2) -0.0088(16)
N13 0.0436(19) 0.0464(17) 0.0386(18) 0.0002(13) 0.0147(15) -0.0034(13)
C2 0.056(3) 0.070(3) 0.036(2) 0.000(2) 0.019(2) 0.0006(18)
C4 0.043(2) 0.050(2) 0.035(2) 0.0023(15) 0.0121(17) 0.0016(15)
C6 0.048(2) 0.052(2) 0.038(2) 0.0005(16) 0.0151(18) 0.0052(16)
C8 0.064(3) 0.067(3) 0.073(3) -0.018(2) 0.017(3) -0.009(2)
C9 0.048(3) 0.078(3) 0.065(3) -0.013(2) 0.015(2) 0.002(2)
C10 0.050(3) 0.065(3) 0.052(3) 0.0030(19) 0.019(2) 0.0024(19)
C11 0.047(2) 0.051(2) 0.043(2) -0.0016(16) 0.0200(18) 0.0012(16)
C12 0.045(2) 0.055(2) 0.043(2) 0.0048(17) 0.0152(19) -0.0010(17)
C14 0.039(2) 0.047(2) 0.035(2) 0.0023(15) 0.0104(17) 0.0019(15)
C15 0.052(3) 0.049(2) 0.041(2) -0.0014(17) 0.0105(19) 0.0073(17)
C16 0.062(3) 0.062(2) 0.039(2) -0.003(2) 0.015(2) 0.0123(18)
C17 0.080(3) 0.048(2) 0.065(3) 0.006(2) 0.018(3) 0.0133(19)
C19 0.064(3) 0.043(2) 0.061(3) 0.0074(18) 0.030(2) 0.0010(18)
C20 0.100(4) 0.060(3) 0.087(4) 0.024(3) 0.049(3) 0.024(2)
C21 0.067(3) 0.054(2) 0.095(4) 0.019(2) 0.028(3) 0.010(2)
C22 0.055(3) 0.050(2) 0.048(2) -0.0005(18) 0.020(2) -0.0044(18)
C23 0.050(2) 0.050(2) 0.041(2) -0.0047(17) 0.0151(19) -0.0067(16)
C24 0.045(2) 0.068(3) 0.047(2) -0.0066(19) 0.018(2) 0.0010(19)
C25 0.060(3) 0.061(2) 0.045(2) -0.002(2) 0.019(2) 0.0114(19)
C26 0.052(3) 0.057(2) 0.044(2) 0.0002(18) 0.0136(19) 0.0065(18)
C27 0.045(2) 0.063(2) 0.047(2) -0.0029(18) 0.017(2) 0.0014(19)
C28 0.054(3) 0.048(2) 0.044(2) -0.0062(17) 0.0160(19) -0.0011(16)
C31 0.064(4) 0.103(4) 0.096(4) 0.020(3) 0.034(3) 0.024(3)
C33 0.076(4) 0.101(4) 0.072(3) -0.014(3) 0.031(3) 0.028(3)

loop_
_atom_site_type_symbol
_atom_site_label
_atom_site_fract_x
_atom_site_fract_y
_atom_site_fract_z
_atom_site_U_iso_or_equiv
_atom_site_thermal_displace_type
_atom_site_calc_flag
_atom_site_refinement_flags
_atom_site_occupancy
Br Br29 0.4986(5) 0.59422(3) 0.25969(3) 0.0653(2) Uani . . 1.000
Cl Cl1 0.32343(16) 0.42506(8) -0.04134(8) 0.0751(5) Uani . . 1.000
O O18 -0.0942(4) 0.50473(19) 0.3195(2) 0.0680(12) Uani . . 1.000
O O30 0.6757(4) 0.35892(18) 0.4785(2) 0.0710(12) Uani . . 1.000
O O32 0.4100(4) 0.33985(18) 0.5024(2) 0.0712(12) Uani . . 1.000
N N3 0.2026(4) 0.39674(18) 0.0827(2) 0.0464(11) Uani . . 1.000
N N5 0.0908(4) 0.35607(16) 0.1890(2) 0.0429(10) Uani . . 1.000
N N7 -0.1413(4) 0.28578(19) 0.1416(2) 0.0597(14) Uani . . 1.000
N N13 0.0640(4) 0.51688(17) 0.23551(19) 0.0423(10) Uani . . 1.000
C C2 0.2354(5) 0.4551(3) 0.0358(3) 0.0528(16) Uani . . 1.000
C C4 0.1380(4) 0.4182(2) 0.1435(2) 0.0426(12) Uani . . 1.000
C C6 -0.0690(5) 0.3527(2) 0.1766(2) 0.0455(12) Uani . . 1.000
C C8 -0.2938(6) 0.2832(3) 0.1273(3) 0.0687(17) Uani . . 1.000
C C9 -0.3788(6) 0.3443(3) 0.1452(3) 0.0640(17) Uani . . 1.000
C C10 -0.3020(5) 0.4116(2) 0.1843(3) 0.0548(17) Uani . . 1.000
C C11 -0.1448(5) 0.4175(2) 0.2006(3) 0.0456(12) Uani . . 1.000
C C12 -0.0573(5) 0.4835(2) 0.2555(3) 0.0472(12) Uani . . 1.000
C C14 0.1086(4) 0.4973(2) 0.1605(2) 0.0405(12) Uani . . 1.000
C C15 0.1360(5) 0.5565(2) 0.1063(2) 0.0480(14) Uani . . 1.000
C C16 0.2010(5) 0.5339(2) 0.0426(3) 0.0543(14) Uani . . 1.000
C C17 0.0957(6) 0.6434(2) 0.1145(3) 0.0651(16) Uani . . 1.000
C C19 0.1711(5) 0.2815(2) 0.1934(3) 0.0535(16) Uani . . 1.000
C C20 0.2053(6) 0.2374(3) 0.2763(3) 0.078(2) Uani . . 1.000
C C21 0.3295(6) 0.2800(3) 0.2511(3) 0.0711(18) Uani . . 1.000
C C22 0.1787(5) 0.5617(2) 0.3045(3) 0.0500(14) Uani . . 1.000
C C23 0.3164(5) 0.5098(2) 0.3490(2) 0.0467(12) Uani . . 1.000
C C24 0.2998(5) 0.4502(2) 0.4058(3) 0.0524(14) Uani . . 1.000
C C25 0.4187(5) 0.4000(2) 0.4476(3) 0.0546(14) Uani . . 1.000
C C26 0.5637(5) 0.4096(2) 0.4337(3) 0.0511(14) Uani . . 1.000
C C27 0.5831(5) 0.4673(2) 0.3779(3) 0.0509(12) Uani . . 1.000
C C28 0.4587(5) 0.5161(2) 0.3360(3) 0.0483(14) Uani . . 1.000
C C31 0.8231(6) 0.3641(3) 0.4658(4) 0.085(2) Uani . . 1.000
C C33 0.2655(6) 0.3249(3) 0.5151(4) 0.081(2) Uani . . 1.000
H H10 0.2209 0.5715 0.0051 0.0650 Uiso calc R 1.000
H H13A 0.3702 0.3286 0.2819 0.0850 Uiso calc R 1.000
H H13B 0.4046 0.2481 0.2339 0.0850 Uiso calc R 1.000
H H14 0.1489 0.2499 0.1403 0.0640 Uiso calc R 1.000
H H15A 0.2044 0.1797 0.2741 0.0930 Uiso calc R 1.000
H H15B 0.1700 0.2603 0.3221 0.0930 Uiso calc R 1.000
H H18 -0.3566 0.4531 0.1996 0.0660 Uiso calc R 1.000
H H19 -0.4857 0.3406 0.1313 0.0770 Uiso calc R 1.000
H H20 -0.3455 0.2368 0.1038 0.0820 Uiso calc R 1.000
H H22A 0.1301 0.5804 0.3468 0.0600 Uiso calc R 1.000
H H22B 0.2136 0.6078 0.2795 0.0600 Uiso calc R 1.000
H H24 0.2046 0.4441 0.4158 0.0630 Uiso calc R 1.000
H H27 0.6784 0.4739 0.3681 0.0610 Uiso calc R 1.000
H H29A 0.2348 0.3703 0.5421 0.1210 Uiso calc R 1.000
H H29B 0.2731 0.2791 0.5517 0.1210 Uiso calc R 1.000
H H29C 0.1902 0.3151 0.4603 0.1210 Uiso calc R 1.000
H H30A 0.8146 0.3522 0.4066 0.1280 Uiso calc R 1.000
H H30B 0.8916 0.3266 0.5029 0.1280 Uiso calc R 1.000
H H30C 0.8630 0.4171 0.4793 0.1280 Uiso calc R 1.000
H H33A 0.1884 0.6730 0.1408 0.0980 Uiso calc R 1.000
H H33B 0.0276 0.6474 0.1498 0.0980 Uiso calc R 1.000
H H33C 0.0456 0.6648 0.0582 0.0980 Uiso calc R 1.000

loop_
_atom_type_symbol
_atom_type_description
_atom_type_scat_dispersion_real
_atom_type_scat_dispersion_imag
_atom_type_scat_source
O O 0.0106 0.0060 'International Tables Vol C Tables 4.2.6.8 and 6.1.1.4'
N N 0.0061 0.0033 'International Tables Vol C Tables 4.2.6.8 and 6.1.1.4'
Cl Cl 0.1484 0.1585 'International Tables Vol C Tables 4.2.6.8 and 6.1.1.4'
Br Br -0.2901 2.4595 'International Tables Vol C Tables 4.2.6.8 and 6.1.1.4'
H H 0.0000 0.0000 'International Tables Vol C Tables 4.2.6.8 and 6.1.1.4'
C C 0.0033 0.0016 'International Tables Vol C Tables 4.2.6.8 and 6.1.1.4'

loop_
_geom_angle_atom_site_label_1
_geom_angle_atom_site_label_2
_geom_angle_atom_site_label_3
_geom_angle
_geom_angle_publ_flag
C26 O30 C31 118.2(4) yes
C25 O32 C33 117.6(4) yes
C2 N3 C4 116.4(3) yes
C4 N5 C6 114.5(3) yes
C4 N5 C19 116.1(3) yes
C6 N5 C19 117.2(3) yes
C6 N7 C8 116.9(4) yes
C12 N13 C14 124.2(3) yes
C12 N13 C22 117.8(3) yes
C14 N13 C22 116.4(3) yes
Cl1 C2 N3 115.1(4) yes
Cl1 C2 C16 120.0(4) yes
N3 C2 C16 124.9(4) yes
N3 C4 N5 116.9(3) yes
N3 C4 C14 123.5(3) yes
N5 C4 C14 119.5(3) yes
N5 C6 N7 116.7(3) yes
N5 C6 C11 120.0(3) yes
N7 C6 C11 123.3(4) yes
N7 C8 C9 124.1(5) yes
C8 C9 C10 118.2(5) no
C9 C10 C11 120.1(4) no
C6 C11 C10 117.2(4) no
C6 C11 C12 121.5(4) no
C10 C11 C12 120.4(4) no
O18 C12 N13 121.5(4) yes
O18 C12 C11 119.1(4) yes
N13 C12 C11 119.3(4) yes
N13 C14 C4 120.3(3) yes
N13 C14 C15 121.3(3) yes
C4 C14 C15 118.2(3) no
C14 C15 C16 117.9(3) no
C14 C15 C17 122.4(4) no
C16 C15 C17 119.7(3) no
C2 C16 C15 118.8(4) no
N5 C19 C20 116.5(4) yes
N5 C19 C21 115.7(4) yes
C20 C19 C21 60.7(3) no
C19 C20 C21 59.0(3) no
C19 C21 C20 60.3(3) no
N13 C22 C23 111.1(3) yes
C22 C23 C24 119.3(4) no
C22 C23 C28 124.2(3) no
C24 C23 C28 116.5(4) no
C23 C24 C25 122.7(4) no
O32 C25 C24 125.8(4) yes
O32 C25 C26 115.3(4) yes
C24 C25 C26 118.9(4) no
O30 C26 C25 115.4(4) yes
O30 C26 C27 124.9(4) yes
C25 C26 C27 119.7(4) no
C26 C27 C28 119.4(4) no
Br29 C28 C23 121.3(3) yes
Br29 C28 C27 115.9(3) yes
C23 C28 C27 122.8(4) no
N7 C8 H20 117.98 no
C9 C8 H20 117.92 no
C8 C9 H19 120.82 no
C10 C9 H19 120.94 no
C9 C10 H18 119.99 no
C11 C10 H18 119.93 no
C2 C16 H10 120.63 no
C15 C16 H10 120.59 no
C15 C17 H33A 109.50 no
C15 C17 H33B 109.45 no
C15 C17 H33C 109.55 no
H33A C17 H33B 109.43 no
H33A C17 H33C 109.46 no
H33B C17 H33C 109.43 no
N5 C19 H14 117.29 no
C20 C19 H14 117.26 no
C21 C19 H14 117.31 no
C19 C20 H15A 117.92 no
C19 C20 H15B 117.82 no
C21 C20 H15A 117.93 no
C21 C20 H15B 117.85 no
H15A C20 H15B 115.02 no
C19 C21 H13A 117.75 no
C19 C21 H13B 117.77 no
C20 C21 H13A 117.77 no
C20 C21 H13B 117.78 no
H13A C21 H13B 114.80 no
N13 C22 H22A 109.37 no
N13 C22 H22B 109.43 no
C23 C22 H22A 109.42 no
C23 C22 H22B 109.39 no
H22A C22 H22B 108.05 no
C23 C24 H24 118.71 no
C25 C24 H24 118.60 no
C26 C27 H27 120.26 no
C28 C27 H27 120.30 no
O30 C31 H30A 109.47 no
O30 C31 H30B 109.43 no
O30 C31 H30C 109.40 no
H30A C31 H30B 109.52 no
H30A C31 H30C 109.46 no
H30B C31 H30C 109.55 no
O32 C33 H29A 109.47 no
O32 C33 H29B 109.47 no
O32 C33 H29C 109.45 no
H29A C33 H29B 109.36 no
H29A C33 H29C 109.53 no
H29B C33 H29C 109.54 no

loop_
_geom_bond_atom_site_label_1
_geom_bond_atom_site_label_2
_geom_bond_distance
_geom_bond_publ_flag
Br29 C28 1.909(4) yes
Cl1 C2 1.745(5) yes
O18 C12 1.233(6) yes
O30 C26 1.358(5) yes
O30 C31 1.414(7) yes
O32 C25 1.362(5) yes
O32 C33 1.408(7) yes
N3 C2 1.326(6) yes
N3 C4 1.336(5) yes
N5 C4 1.415(5) yes
N5 C6 1.404(6) yes
N5 C19 1.439(5) yes
N7 C6 1.339(5) yes
N7 C8 1.333(7) yes
N13 C12 1.356(6) yes
N13 C14 1.428(5) yes
N13 C22 1.485(5) yes
C2 C16 1.371(6) no
C4 C14 1.397(5) no
C6 C11 1.402(5) no
C8 C9 1.365(7) no
C9 C10 1.378(6) no
C10 C11 1.374(7) no
C11 C12 1.493(6) no
C14 C15 1.396(5) no
C15 C16 1.384(6) no
C15 C17 1.519(5) no
C19 C20 1.483(6) no
C19 C21 1.463(7) no
C20 C21 1.490(8) no
C22 C23 1.518(6) no
C23 C24 1.397(5) no
C23 C28 1.372(7) no
C24 C25 1.378(6) no
C25 C26 1.408(7) no
C26 C27 1.371(6) no
C27 C28 1.396(6) no
C8 H20 0.9302 no
C9 H19 0.9299 no
C10 H18 0.9298 no
C16 H10 0.9299 no
C17 H33A 0.9604 no
C17 H33B 0.9603 no
C17 H33C 0.9597 no
C19 H14 0.9791 no
C20 H15A 0.9690 no
C20 H15B 0.9702 no
C21 H13A 0.9701 no
C21 H13B 0.9699 no
C22 H22A 0.9702 no
C22 H22B 0.9689 no
C24 H24 0.9300 no
C27 H27 0.9304 no
C31 H30A 0.9598 no
C31 H30B 0.9600 no
C31 H30C 0.9608 no
C33 H29A 0.9600 no
C33 H29B 0.9606 no
C33 H29C 0.9599 no

loop_
_geom_contact_atom_site_label_1
_geom_contact_atom_site_label_2
_geom_contact_distance
_geom_contact_site_symmetry_2
_geom_contact_publ_flag
Br29 C15 3.541(4) . no
Br29 C21 3.514(5) 2_655 no
Br29 H22B 2.7067 . no
Br29 H33A 3.1866 . no
Br29 H18 3.0066 1_655 no
Br29 H13B 2.7199 2_655 no
Br29 H15A 3.2382 2_655 no
Cl1 C10 3.556(4) 3_565 no
O18 C27 3.390(6) 1_455 no
O30 O32 2.571(5) . no
O30 C8 3.343(6) 4_655 no
O32 O30 2.571(5) . no
O18 H27 2.4703 1_455 no
O18 H22A 2.3263 . no
O18 H24 2.8813 . no
O18 H18 2.7279 . no
O30 H20 2.6397 4_655 no
O32 H20 2.6659 4_655 no
N3 C21 3.277(6) . no
N5 N13 2.832(4) . no
N7 C20 3.351(6) . no
N13 N5 2.832(4) . no
N3 H33C 2.8796 3_565 no
N3 H19 2.8594 1_655 no
N3 H14 2.7297 . no
N7 H14 2.7057 . no
N13 H33B 2.5618 . no
C2 C15 3.475(6) 3_565 no
C4 C23 3.587(5) . no
C8 O30 3.343(6) 4_454 no
C10 Cl1 3.556(4) 3_565 no
C12 C24 3.471(7) . no
C14 C28 3.592(6) . no
C15 Br29 3.541(4) . no
C15 C2 3.475(6) 3_565 no
C17 C22 3.247(6) . no
C20 N7 3.351(6) . no
C21 N3 3.277(6) . no
C21 Br29 3.514(5) 2_645 no
C22 C17 3.247(6) . no
C23 C4 3.587(5) . no
C24 C12 3.471(7) . no
C24 C26 3.452(6) 3_666 no
C26 C24 3.452(6) 3_666 no
C27 O18 3.390(6) 1_655 no
C28 C14 3.592(6) . no
C4 H13A 2.9864 . no
C12 H24 3.0264 . no
C15 H22B 2.8167 . no
C17 H22B 2.6355 . no
C19 H29B 2.9011 4_554 no
C21 H19 3.0882 1_655 no
C22 H33B 2.8613 . no
C24 H29C 2.7256 . no
C24 H29A 2.7912 . no
C24 H13A 3.0594 . no
C25 H13A 2.8515 . no
C26 H13A 2.9003 . no
C27 H30A 2.7885 . no
C27 H30C 2.7158 . no
C31 H27 2.5278 . no
C31 H22A 3.0815 3_666 no
C33 H24 2.5233 . no
C33 H14 2.8422 4_555 no
H10 H33C 2.5554 . no
H13A C4 2.9864 . no
H13A C24 3.0594 . no
H13A C25 2.8515 . no
H13A C26 2.9003 . no
H13B Br29 2.7199 2_645 no
H14 N3 2.7297 . no
H14 N7 2.7057 . no
H14 C33 2.8422 4_554 no
H14 H29B 2.1269 4_554 no
H15A Br29 3.2382 2_645 no
H15B H29C 2.3762 . no
H18 Br29 3.0066 1_455 no
H18 O18 2.7279 . no
H19 N3 2.8594 1_455 no
H19 C21 3.0882 1_455 no
H20 O30 2.6397 4_454 no
H20 O32 2.6659 4_454 no
H22A O18 2.3263 . no
H22A H24 2.5477 . no
H22A C31 3.0815 3_666 no
H22B Br29 2.7067 . no
H22B C15 2.8167 . no
H22B C17 2.6355 . no
H22B H33A 2.4477 . no
H22B H33B 2.3657 . no
H24 O18 2.8813 . no
H24 C12 3.0264 . no
H24 C33 2.5233 . no
H24 H22A 2.5477 . no
H24 H29A 2.3369 . no
H24 H29C 2.2979 . no
H27 O18 2.4703 1_655 no
H27 C31 2.5278 . no
H27 H30A 2.3726 . no
H27 H30C 2.2728 . no
H29A C24 2.7912 . no
H29A H24 2.3369 . no
H29B C19 2.9011 4_555 no
H29B H14 2.1269 4_555 no
H29C C24 2.7256 . no
H29C H15B 2.3762 . no
H29C H24 2.2979 . no
H30A C27 2.7885 . no
H30A H27 2.3726 . no
H30C C27 2.7158 . no
H30C H27 2.2728 . no
H33A Br29 3.1866 . no
H33A H22B 2.4477 . no
H33B N13 2.5618 . no
H33B C22 2.8613 . no
H33B H22B 2.3657 . no
H33C H10 2.5554 . no
H33C N3 2.8796 3_565 no

loop_
_geom_hbond_atom_site_label_D
_geom_hbond_atom_site_label_H
_geom_hbond_atom_site_label_A
_geom_hbond_site_symmetry_A
_geom_hbond_distance_DH
_geom_hbond_distance_HA
_geom_hbond_distance_DA
_geom_hbond_angle_DHA
_geom_hbond_publ_flag
C21 H13B Br29 2_645 0.97 2.72 3.514(5) 139 yes
C22 H22A O18 . 0.97 2.33 2.730(6) 104 yes
C22 H22B Br29 . 0.97 2.71 3.239(5) 115 yes
C27 H27 O18 1_655 0.93 2.47 3.390(6) 170 yes
C17 H33B N13 . 0.96 2.56 2.961(5) 105 yes

loop_
_geom_torsion_atom_site_label_1
_geom_torsion_atom_site_label_2
_geom_torsion_atom_site_label_3
_geom_torsion_atom_site_label_4
_geom_torsion
_geom_torsion_publ_flag
C31 O30 C26 C25 178.4(4) no
C31 O30 C26 C27 -1.6(6) no
C33 O32 C25 C26 -176.8(4) no
C33 O32 C25 C24 2.9(6) no
C4 N3 C2 C16 -3.4(7) no
C4 N3 C2 Cl1 178.7(3) no
C2 N3 C4 N5 174.9(4) no
C2 N3 C4 C14 -1.8(6) no
C19 N5 C4 N3 25.5(5) no
C19 N5 C6 N7 -21.8(5) no
C6 N5 C4 N3 -116.0(4) no
C19 N5 C6 C11 158.2(4) no
C4 N5 C19 C21 73.0(5) no
C4 N5 C6 C11 -60.8(4) no
C19 N5 C4 C14 -157.7(3) no
C4 N5 C6 N7 119.3(3) no
C6 N5 C4 C14 60.8(4) no
C6 N5 C19 C21 -146.5(4) no
C6 N5 C19 C20 -78.0(5) no
C4 N5 C19 C20 141.5(4) no
C8 N7 C6 C11 2.0(5) no
C6 N7 C8 C9 0.7(6) no
C8 N7 C6 N5 -178.1(3) no
C12 N13 C22 C23 96.5(4) no
C22 N13 C12 C11 -160.1(3) no
C14 N13 C12 C11 4.9(6) no
C14 N13 C22 C23 -69.8(4) no
C12 N13 C14 C4 -54.6(5) no
C22 N13 C14 C4 110.7(4) no
C22 N13 C12 O18 17.7(6) no
C12 N13 C14 C15 130.6(4) no
C14 N13 C12 O18 -177.3(4) no
C22 N13 C14 C15 -64.1(5) no
Cl1 C2 C16 C15 -177.8(3) no
N3 C2 C16 C15 4.3(7) no
N5 C4 C14 N13 14.1(5) no
N5 C4 C14 C15 -170.9(3) no
N3 C4 C14 C15 5.7(6) no
N3 C4 C14 N13 -169.3(3) no
N7 C6 C11 C12 167.2(4) no
N7 C6 C11 C10 -2.0(6) no
N5 C6 C11 C12 -12.8(6) no
N5 C6 C11 C10 178.0(4) no
N7 C8 C9 C10 -3.2(7) no
C8 C9 C10 C11 3.0(7) no
C9 C10 C11 C12 -169.9(4) no
C9 C10 C11 C6 -0.6(6) no
C10 C11 C12 N13 -143.5(4) no
C10 C11 C12 O18 38.7(6) no
C6 C11 C12 O18 -130.2(4) no
C6 C11 C12 N13 47.6(6) no
C4 C14 C15 C17 174.9(4) no
C4 C14 C15 C16 -4.5(6) no
N13 C14 C15 C17 -10.2(6) no
N13 C14 C15 C16 170.4(4) no
C14 C15 C16 C2 -0.1(6) no
C17 C15 C16 C2 -179.5(4) no
N5 C19 C21 C20 107.3(5) no
N5 C19 C20 C21 -106.0(4) no
N13 C22 C23 C24 -73.4(5) no
N13 C22 C23 C28 105.2(4) no
C24 C23 C28 C27 -1.3(6) no
C24 C23 C28 Br29 179.6(3) no
C28 C23 C24 C25 0.3(6) no
C22 C23 C28 Br29 1.0(5) no
C22 C23 C24 C25 179.0(4) no
C22 C23 C28 C27 -179.9(4) no
C23 C24 C25 C26 0.9(6) no
C23 C24 C25 O32 -178.7(4) no
C24 C25 C26 O30 178.7(4) no
O32 C25 C26 O30 -1.6(5) no
C24 C25 C26 C27 -1.3(6) no
O32 C25 C26 C27 178.4(4) no
C25 C26 C27 C28 0.4(6) no
O30 C26 C27 C28 -179.6(4) no
C26 C27 C28 Br29 -179.9(3) no
C26 C27 C28 C23 0.9(6) no

loop_
_cod_related_entry_id
_cod_related_entry_database
_cod_related_entry_code
1 ChemSpider 21126054
